data_4032897
loop_
_publ_author_name
'Shao, Pan-Lin'
'Li, Zi-Rui'
'Wang, Zhi-Peng'
'Zhou, Ming-Hui'
'Wu, Qi'
'Hu, Ping'
'He, Yun'

_publ_section_title
;
 [3 + 2] Cycloaddition of Azaoxyallyl Cations with Cyclic Ketones: Access
 to Spiro-4-oxazolidinones.
;
_journal_issue 19
_journal_name_full 'The Journal of organic chemistry'
_journal_page_first 10680
_journal_page_last 10686
_journal_paper_doi 10.1021/acs.joc.7b01728
_journal_volume 82
_journal_year 2017
_chemical_formula_moiety 'C26 H23 N O5'
_chemical_formula_sum 'C26 H23 N O5'
_chemical_formula_weight 429.45
_space_group_crystal_system triclinic
_space_group_IT_number 2
_space_group_name_Hall '-P 1'
_space_group_name_H-M_alt 'P -1'
_symmetry_space_group_name_Hall '-P 1'
_symmetry_space_group_name_H-M 'P -1'
_atom_sites_solution_hydrogens geom
_atom_sites_solution_primary dual
_audit_creation_date 2017-06-15
_audit_creation_method
;
Olex2 1.2
(compiled 2017.03.28 svn.r3405 for OlexSys, GUI svn.r5337)
;
_cell_angle_alpha 87.187(6)
_cell_angle_beta 89.117(5)
_cell_angle_gamma 81.697(6)
_cell_formula_units_Z 4
_cell_length_a 11.6822(7)
_cell_length_b 11.7363(11)
_cell_length_c 17.1486(12)
_cell_measurement_reflns_used 3717
_cell_measurement_temperature 293(2)
_cell_measurement_theta_max 23.0750
_cell_measurement_theta_min 3.6040
_cell_volume 2323.6(3)
_computing_molecular_graphics 'Olex2 (Dolomanov et al., 2009)'
_computing_publication_material 'Olex2 (Dolomanov et al., 2009)'
_computing_structure_refinement 'ShelXL (Sheldrick, 2015)'
_computing_structure_solution 'ShelXT (Sheldrick, 2015)'
_diffrn_ambient_temperature 293(2)
_diffrn_measured_fraction_theta_full 0.997
_diffrn_measured_fraction_theta_max 0.998
_diffrn_measurement_device_type 'SuperNova, Single source at offset, Eos'
_diffrn_measurement_method '\w scans'
_diffrn_radiation_type MoK\a
_diffrn_radiation_wavelength 0.71073
_diffrn_reflns_av_R_equivalents 0.0304
_diffrn_reflns_av_unetI/netI 0.0592
_diffrn_reflns_Laue_measured_fraction_full 0.997
_diffrn_reflns_Laue_measured_fraction_max 0.998
_diffrn_reflns_limit_h_max 12
_diffrn_reflns_limit_h_min -14
_diffrn_reflns_limit_k_max 14
_diffrn_reflns_limit_k_min -14
_diffrn_reflns_limit_l_max 21
_diffrn_reflns_limit_l_min -19
_diffrn_reflns_number 16003
_diffrn_reflns_point_group_measured_fraction_full 0.997
_diffrn_reflns_point_group_measured_fraction_max 0.998
_diffrn_reflns_theta_full 25.242
_diffrn_reflns_theta_max 26.372
_diffrn_reflns_theta_min 3.380
_diffrn_source 'micro-focus sealed X-ray tube'
_exptl_absorpt_coefficient_mu 0.085
_exptl_absorpt_correction_T_max 1.00000
_exptl_absorpt_correction_T_min 0.88591
_exptl_absorpt_correction_type multi-scan
_exptl_crystal_colour colorless
_exptl_crystal_density_diffrn 1.228
_exptl_crystal_description block
_exptl_crystal_F_000 904
_exptl_crystal_size_max 0.42
_exptl_crystal_size_mid 0.4
_exptl_crystal_size_min 0.35
_refine_diff_density_max 0.184
_refine_diff_density_min -0.209
_refine_diff_density_rms 0.049
_refine_ls_extinction_method none
_refine_ls_goodness_of_fit_ref 1.038
_refine_ls_hydrogen_treatment constr
_refine_ls_matrix_type full
_refine_ls_number_parameters 581
_refine_ls_number_reflns 9492
_refine_ls_number_restraints 0
_refine_ls_restrained_S_all 1.038
_refine_ls_R_factor_all 0.1146
_refine_ls_R_factor_gt 0.0581
_refine_ls_shift/su_max 0.000
_refine_ls_shift/su_mean 0.000
_refine_ls_structure_factor_coef Fsqd
_refine_ls_weighting_details 'w=1/[\s^2^(Fo^2^)+(0.0647P)^2^+0.1776P] where P=(Fo^2^+2Fc^2^)/3'
_refine_ls_weighting_scheme calc
_refine_ls_wR_factor_gt 0.1342
_refine_ls_wR_factor_ref 0.1803
_reflns_Friedel_coverage 0.000
_reflns_number_gt 4787
_reflns_number_total 9492
_reflns_threshold_expression 'I > 2\s(I)'
_cod_data_source_file jo7b01728_si_002.cif
_cod_data_source_block lzr-6_compound_7
_cod_depositor_comments 'Adding full bibliography for 4032895--4032898.cif.'
_cod_database_code 4032897
_shelx_shelxl_version_number 2016/6
_shelx_space_group_comment
;
The symmetry employed for this shelxl refinement is uniquely defined
by the following loop, which should always be used as a source of
symmetry information in preference to the above space-group names.
They are only intended as comments.
;
_olex2_refinement_description
;
1. Fixed Uiso
 At 1.2 times of:
  All C(H) groups, All C(H,H) groups
 At 1.5 times of:
  All C(H,H,H) groups
2.a Ternary CH refined with riding coordinates:
 C20(H20), C46(H46)
2.b Secondary CH2 refined with riding coordinates:
 C7(H7A,H7B), C33(H33A,H33B)
2.c Aromatic/amide H refined with riding coordinates:
 C1(H1), C2(H2), C3(H3), C4(H4), C5(H5), C14(H14), C15(H15), C16(H16),
 C17(H17), C22(H22), C23(H23), C24(H24), C25(H25), C26(H26), C27(H27), C28(H28),
  C29(H29), C30(H30), C31(H31), C40(H40), C41(H41), C42(H42), C43(H43),
 C48(H48), C49(H49), C50(H50), C51(H51), C52(H52)
2.d Idealised Me refined as rotating group:
 C10(H10A,H10B,H10C), C11(H11A,H11B,H11C), C36(H36A,H36B,H36C), C37(H37A,H37B,
 H37C)
;
_olex2_submission_special_instructions 'No special instructions were received'

loop_
_space_group_symop_operation_xyz
'x, y, z'
'-x, -y, -z'

loop_
_atom_site_label
_atom_site_type_symbol
_atom_site_fract_x
_atom_site_fract_y
_atom_site_fract_z
_atom_site_U_iso_or_equiv
_atom_site_adp_type
_atom_site_occupancy
_atom_site_site_symmetry_order
_atom_site_calc_flag
_atom_site_refinement_flags_posn
O1 O 0.59400(13) 0.34711(14) 0.64235(9) 0.0620(4) Uani 1 1 d .
O2 O 0.58254(17) 0.56650(16) 0.56137(11) 0.0852(6) Uani 1 1 d .
O3 O 0.36338(15) 0.55403(14) 0.70357(10) 0.0748(5) Uani 1 1 d .
O4 O 0.32379(17) 0.28017(17) 0.74857(11) 0.0871(6) Uani 1 1 d .
O5 O 0.25211(15) 0.38691(16) 0.63554(13) 0.0876(6) Uani 1 1 d .
N1 N 0.52182(16) 0.44816(17) 0.65869(11) 0.0623(5) Uani 1 1 d .
C1 C 0.7545(3) 0.1364(3) 0.70154(19) 0.0958(10) Uani 1 1 d .
H1 H 0.694518 0.140550 0.738019 0.115 Uiso 1 1 calc R
C2 C 0.8197(4) 0.0317(4) 0.6888(3) 0.1184(13) Uani 1 1 d .
H2 H 0.803637 -0.034237 0.716713 0.142 Uiso 1 1 calc R
C3 C 0.9068(4) 0.0242(4) 0.6361(3) 0.1183(12) Uani 1 1 d .
H3 H 0.950773 -0.046865 0.628032 0.142 Uiso 1 1 calc R
C4 C 0.9308(3) 0.1193(4) 0.5948(2) 0.1179(12) Uani 1 1 d .
H4 H 0.990711 0.113671 0.558251 0.141 Uiso 1 1 calc R
C5 C 0.8652(2) 0.2256(3) 0.60762(18) 0.0903(9) Uani 1 1 d .
H5 H 0.881548 0.291120 0.579440 0.108 Uiso 1 1 calc R
C6 C 0.7765(2) 0.2345(2) 0.66144(15) 0.0684(7) Uani 1 1 d .
C7 C 0.7076(2) 0.3486(2) 0.67529(17) 0.0777(8) Uani 1 1 d .
H7A H 0.701156 0.361054 0.730790 0.093 Uiso 1 1 calc R
H7B H 0.744312 0.409952 0.650101 0.093 Uiso 1 1 calc R
C8 C 0.5154(2) 0.5457(2) 0.61282(15) 0.0653(6) Uani 1 1 d .
C9 C 0.4099(2) 0.6236(2) 0.64124(16) 0.0712(7) Uani 1 1 d .
C10 C 0.4443(3) 0.7289(2) 0.67705(18) 0.0931(9) Uani 1 1 d .
H10A H 0.377116 0.773424 0.698898 0.140 Uiso 1 1 calc GR
H10B H 0.477787 0.774928 0.637511 0.140 Uiso 1 1 calc GR
H10C H 0.499853 0.705060 0.717452 0.140 Uiso 1 1 calc GR
C11 C 0.3225(3) 0.6528(3) 0.57653(18) 0.0911(9) Uani 1 1 d .
H11A H 0.303298 0.582996 0.556656 0.137 Uiso 1 1 calc GR
H11B H 0.354849 0.696768 0.535258 0.137 Uiso 1 1 calc GR
H11C H 0.253930 0.697332 0.596624 0.137 Uiso 1 1 calc GR
C12 C 0.4225(2) 0.4400(2) 0.70934(15) 0.0620(6) Uani 1 1 d .
C13 C 0.4459(2) 0.4005(2) 0.79172(15) 0.0653(7) Uani 1 1 d .
C14 C 0.5105(2) 0.4408(3) 0.84821(17) 0.0796(8) Uani 1 1 d .
H14 H 0.554107 0.499672 0.835999 0.096 Uiso 1 1 calc R
C15 C 0.5094(3) 0.3922(3) 0.92334(18) 0.0929(9) Uani 1 1 d .
H15 H 0.554005 0.417010 0.961809 0.111 Uiso 1 1 calc R
C16 C 0.4419(3) 0.3070(3) 0.94114(19) 0.0987(10) Uani 1 1 d .
H16 H 0.439312 0.277231 0.992316 0.118 Uiso 1 1 calc R
C17 C 0.3788(3) 0.2651(3) 0.88528(19) 0.0945(10) Uani 1 1 d .
H17 H 0.334705 0.206553 0.897318 0.113 Uiso 1 1 calc R
C18 C 0.3833(2) 0.3130(2) 0.81065(16) 0.0734(7) Uani 1 1 d .
C19 C 0.3473(2) 0.3505(2) 0.68238(15) 0.0638(7) Uani 1 1 d .
C20 C 0.3487(2) 0.3061(2) 0.60449(15) 0.0670(7) Uani 1 1 d .
H20 H 0.398333 0.342432 0.567155 0.080 Uiso 1 1 calc R
C21 C 0.3262(2) 0.1913(2) 0.58286(18) 0.0721(7) Uani 1 1 d .
C22 C 0.2568(3) 0.1245(3) 0.6237(2) 0.1142(12) Uani 1 1 d .
H22 H 0.221107 0.150293 0.669721 0.137 Uiso 1 1 calc R
C23 C 0.2393(4) 0.0182(4) 0.5970(3) 0.1339(16) Uani 1 1 d .
H23 H 0.192993 -0.027127 0.625553 0.161 Uiso 1 1 calc R
C24 C 0.2898(4) -0.0190(3) 0.5295(3) 0.1234(15) Uani 1 1 d .
H24 H 0.277077 -0.089421 0.511340 0.148 Uiso 1 1 calc R
C25 C 0.3589(4) 0.0459(3) 0.4883(2) 0.1210(13) Uani 1 1 d .
H25 H 0.393597 0.020172 0.441939 0.145 Uiso 1 1 calc R
C26 C 0.3771(3) 0.1502(3) 0.5156(2) 0.0948(9) Uani 1 1 d .
H26 H 0.425477 0.193909 0.487466 0.114 Uiso 1 1 calc R
O6 O 0.04417(13) 0.62636(14) 0.86277(9) 0.0633(4) Uani 1 1 d .
O7 O 0.09159(15) 0.40808(16) 0.94611(11) 0.0821(5) Uani 1 1 d .
O8 O -0.13687(14) 0.42459(14) 0.81249(10) 0.0721(5) Uani 1 1 d .
O9 O -0.23577(16) 0.69888(16) 0.75256(11) 0.0827(5) Uani 1 1 d .
O10 O -0.29014(15) 0.61457(16) 0.87175(12) 0.0865(6) Uani 1 1 d .
N2 N -0.00374(16) 0.52727(16) 0.85135(11) 0.0581(5) Uani 1 1 d .
C27 C 0.1211(3) 0.8317(3) 0.7967(2) 0.1019(10) Uani 1 1 d .
H27 H 0.055055 0.819983 0.770420 0.122 Uiso 1 1 calc R
C28 C 0.1471(5) 0.9402(4) 0.8003(3) 0.1463(17) Uani 1 1 d .
H28 H 0.099014 1.002031 0.776787 0.176 Uiso 1 1 calc R
C29 C 0.2429(5) 0.9582(4) 0.8380(3) 0.1480(19) Uani 1 1 d .
H29 H 0.260511 1.032684 0.840515 0.178 Uiso 1 1 calc R
C30 C 0.3144(4) 0.8681(5) 0.8726(3) 0.1241(15) Uani 1 1 d .
H30 H 0.380955 0.880901 0.897798 0.149 Uiso 1 1 calc R
C31 C 0.2865(3) 0.7561(3) 0.86962(17) 0.0907(9) Uani 1 1 d .
H31 H 0.333548 0.694156 0.893817 0.109 Uiso 1 1 calc R
C32 C 0.1899(2) 0.7389(2) 0.83103(15) 0.0685(7) Uani 1 1 d .
C33 C 0.1580(2) 0.6209(2) 0.82631(16) 0.0727(7) Uani 1 1 d .
H33A H 0.155389 0.600279 0.772357 0.087 Uiso 1 1 calc R
H33B H 0.213611 0.564424 0.853978 0.087 Uiso 1 1 calc R
C34 C 0.0161(2) 0.4314(2) 0.89734(15) 0.0627(6) Uani 1 1 d .
C35 C -0.0715(2) 0.3564(2) 0.87382(16) 0.0692(7) Uani 1 1 d .
C36 C -0.0120(3) 0.2461(3) 0.8399(2) 0.0984(10) Uani 1 1 d .
H36A H -0.069252 0.202901 0.821627 0.148 Uiso 1 1 calc GR
H36B H 0.033695 0.200832 0.879493 0.148 Uiso 1 1 calc GR
H36C H 0.037107 0.264576 0.797167 0.148 Uiso 1 1 calc GR
C37 C -0.1511(3) 0.3357(3) 0.94236(18) 0.0959(10) Uani 1 1 d .
H37A H -0.183760 0.408271 0.962513 0.144 Uiso 1 1 calc GR
H37B H -0.107715 0.289420 0.982568 0.144 Uiso 1 1 calc GR
H37C H -0.212066 0.296304 0.925304 0.144 Uiso 1 1 calc GR
C38 C -0.1031(2) 0.5354(2) 0.80100(14) 0.0589(6) Uani 1 1 d .
C39 C -0.0815(2) 0.5666(2) 0.71730(14) 0.0618(6) Uani 1 1 d .
C40 C 0.0009(2) 0.5181(3) 0.66494(16) 0.0802(8) Uani 1 1 d .
H40 H 0.054923 0.455117 0.680085 0.096 Uiso 1 1 calc R
C41 C 0.0005(3) 0.5655(3) 0.59032(19) 0.0991(10) Uani 1 1 d .
H41 H 0.055784 0.535085 0.554447 0.119 Uiso 1 1 calc R
C42 C -0.0816(3) 0.6585(3) 0.56781(19) 0.1051(11) Uani 1 1 d .
H42 H -0.081428 0.688272 0.516558 0.126 Uiso 1 1 calc R
C43 C -0.1628(3) 0.7073(3) 0.61938(18) 0.0978(10) Uani 1 1 d .
H43 H -0.217086 0.770276 0.604445 0.117 Uiso 1 1 calc R
C44 C -0.1606(2) 0.6593(2) 0.69388(16) 0.0706(7) Uani 1 1 d .
C45 C -0.1997(2) 0.6346(2) 0.82184(15) 0.0607(6) Uani 1 1 d .
C46 C -0.2112(2) 0.6932(2) 0.89520(15) 0.0648(6) Uani 1 1 d .
H46 H -0.155244 0.661568 0.935457 0.078 Uiso 1 1 calc R
C47 C -0.2553(2) 0.8167(2) 0.89960(15) 0.0664(7) Uani 1 1 d .
C48 C -0.3568(2) 0.8688(3) 0.86682(18) 0.0841(8) Uani 1 1 d .
H48 H -0.402556 0.825464 0.840032 0.101 Uiso 1 1 calc R
C49 C -0.3916(3) 0.9856(3) 0.8734(2) 0.1000(10) Uani 1 1 d .
H49 H -0.460935 1.020018 0.851138 0.120 Uiso 1 1 calc R
C50 C -0.3257(4) 1.0509(3) 0.9119(2) 0.1110(12) Uani 1 1 d .
H50 H -0.349798 1.129421 0.916209 0.133 Uiso 1 1 calc R
C51 C -0.2242(4) 1.0002(3) 0.9442(2) 0.1175(12) Uani 1 1 d .
H51 H -0.177805 1.044403 0.969686 0.141 Uiso 1 1 calc R
C52 C -0.1900(3) 0.8832(3) 0.93903(18) 0.0912(9) Uani 1 1 d .
H52 H -0.121698 0.848773 0.962654 0.109 Uiso 1 1 calc R

loop_
_atom_site_aniso_label
_atom_site_aniso_U_11
_atom_site_aniso_U_22
_atom_site_aniso_U_33
_atom_site_aniso_U_23
_atom_site_aniso_U_13
_atom_site_aniso_U_12
O1 0.0512(9) 0.0615(11) 0.0740(11) -0.0159(8) 0.0015(7) -0.0067(8)
O2 0.0960(14) 0.0790(13) 0.0825(13) -0.0017(10) 0.0264(11) -0.0222(11)
O3 0.0746(11) 0.0538(11) 0.0919(13) 0.0009(9) 0.0247(9) 0.0002(9)
O4 0.0969(14) 0.0933(15) 0.0794(13) 0.0060(11) 0.0114(11) -0.0465(12)
O5 0.0625(11) 0.0732(13) 0.1229(16) -0.0088(11) -0.0108(10) 0.0064(9)
N1 0.0596(12) 0.0533(13) 0.0731(13) -0.0067(10) 0.0165(10) -0.0063(10)
C1 0.097(2) 0.093(3) 0.097(2) 0.0018(19) 0.0054(18) -0.015(2)
C2 0.128(3) 0.088(3) 0.138(3) 0.017(2) -0.027(3) -0.016(2)
C3 0.103(3) 0.087(3) 0.157(4) -0.017(3) -0.020(3) 0.020(2)
C4 0.086(2) 0.113(3) 0.148(3) -0.017(3) 0.021(2) 0.012(2)
C5 0.0697(18) 0.091(2) 0.107(2) 0.0010(18) 0.0064(17) -0.0058(16)
C6 0.0538(15) 0.0800(19) 0.0718(17) -0.0108(14) -0.0092(12) -0.0077(13)
C7 0.0571(15) 0.084(2) 0.095(2) -0.0261(16) -0.0069(13) -0.0113(14)
C8 0.0721(17) 0.0553(16) 0.0709(17) -0.0056(12) 0.0058(13) -0.0173(13)
C9 0.0805(18) 0.0541(16) 0.0790(18) -0.0018(13) 0.0115(14) -0.0116(13)
C10 0.119(2) 0.0637(19) 0.100(2) -0.0167(16) 0.0246(18) -0.0209(18)
C11 0.097(2) 0.068(2) 0.103(2) 0.0070(16) 0.0030(18) 0.0011(16)
C12 0.0573(14) 0.0501(15) 0.0774(17) -0.0052(12) 0.0162(12) -0.0046(11)
C13 0.0657(16) 0.0619(16) 0.0672(17) -0.0082(13) 0.0163(12) -0.0058(13)
C14 0.0829(19) 0.082(2) 0.076(2) -0.0163(15) 0.0097(15) -0.0135(16)
C15 0.091(2) 0.113(3) 0.071(2) -0.0248(18) 0.0084(15) 0.0053(19)
C16 0.114(3) 0.106(3) 0.071(2) -0.0019(18) 0.0217(19) -0.003(2)
C17 0.112(3) 0.092(2) 0.081(2) 0.0046(18) 0.0230(19) -0.027(2)
C18 0.0765(18) 0.0706(18) 0.0731(19) -0.0075(14) 0.0168(14) -0.0115(14)
C19 0.0552(14) 0.0560(15) 0.0786(18) 0.0042(13) 0.0068(12) -0.0065(12)
C20 0.0570(15) 0.0641(17) 0.0794(18) 0.0006(13) -0.0005(12) -0.0086(12)
C21 0.0608(16) 0.0591(17) 0.097(2) 0.0068(15) -0.0166(14) -0.0115(13)
C22 0.110(3) 0.091(3) 0.150(3) -0.014(2) 0.018(2) -0.041(2)
C23 0.112(3) 0.085(3) 0.213(5) -0.003(3) -0.008(3) -0.045(3)
C24 0.127(3) 0.064(2) 0.179(4) -0.008(3) -0.069(3) -0.007(2)
C25 0.165(4) 0.077(3) 0.123(3) -0.019(2) -0.034(3) -0.014(3)
C26 0.118(3) 0.076(2) 0.092(2) -0.0035(18) -0.0147(19) -0.0190(19)
O6 0.0548(9) 0.0594(11) 0.0789(11) -0.0166(8) 0.0055(8) -0.0149(8)
O7 0.0749(12) 0.0878(14) 0.0819(13) 0.0082(10) -0.0208(10) -0.0077(10)
O8 0.0719(11) 0.0527(10) 0.0939(13) -0.0019(9) -0.0240(9) -0.0149(9)
O9 0.0843(12) 0.0810(14) 0.0742(13) -0.0107(10) -0.0133(10) 0.0212(10)
O10 0.0678(11) 0.0686(12) 0.1264(16) -0.0105(11) 0.0204(11) -0.0211(10)
N2 0.0558(11) 0.0519(12) 0.0686(13) -0.0020(10) -0.0108(9) -0.0133(9)
C27 0.100(2) 0.080(2) 0.130(3) 0.002(2) -0.013(2) -0.028(2)
C28 0.161(4) 0.081(3) 0.201(5) 0.004(3) -0.015(4) -0.037(3)
C29 0.163(5) 0.105(4) 0.195(5) -0.047(3) 0.031(4) -0.072(4)
C30 0.097(3) 0.167(4) 0.128(3) -0.060(3) 0.020(2) -0.072(3)
C31 0.076(2) 0.117(3) 0.086(2) -0.0219(18) 0.0070(15) -0.0313(19)
C32 0.0627(16) 0.0769(19) 0.0705(17) -0.0135(14) 0.0048(12) -0.0234(14)
C33 0.0533(15) 0.0738(18) 0.0922(19) -0.0139(14) 0.0120(13) -0.0111(13)
C34 0.0607(15) 0.0604(16) 0.0661(16) -0.0056(13) -0.0067(12) -0.0041(12)
C35 0.0728(16) 0.0525(16) 0.0824(18) -0.0039(13) -0.0129(14) -0.0082(13)
C36 0.113(2) 0.0625(19) 0.117(3) -0.0163(17) -0.0279(19) 0.0042(17)
C37 0.100(2) 0.090(2) 0.104(2) 0.0103(18) 0.0011(18) -0.0419(19)
C38 0.0567(14) 0.0492(14) 0.0710(16) -0.0064(11) -0.0102(11) -0.0060(11)
C39 0.0608(15) 0.0560(15) 0.0674(16) -0.0078(12) -0.0119(12) -0.0013(11)
C40 0.0713(17) 0.095(2) 0.0706(19) -0.0168(16) -0.0073(13) 0.0070(15)
C41 0.096(2) 0.126(3) 0.072(2) -0.021(2) 0.0027(16) -0.001(2)
C42 0.140(3) 0.106(3) 0.065(2) -0.0042(19) -0.007(2) -0.004(2)
C43 0.129(3) 0.083(2) 0.074(2) -0.0009(17) -0.0252(19) 0.0113(19)
C44 0.0809(18) 0.0640(17) 0.0653(17) -0.0100(13) -0.0098(13) -0.0012(14)
C45 0.0522(14) 0.0559(15) 0.0738(17) -0.0036(12) -0.0014(12) -0.0064(11)
C46 0.0617(15) 0.0639(17) 0.0695(16) -0.0042(13) 0.0052(12) -0.0121(13)
C47 0.0678(16) 0.0607(17) 0.0704(17) -0.0069(13) 0.0180(13) -0.0092(13)
C48 0.0691(18) 0.074(2) 0.108(2) -0.0116(16) 0.0126(16) -0.0052(15)
C49 0.086(2) 0.071(2) 0.137(3) -0.001(2) 0.021(2) 0.0073(18)
C50 0.126(3) 0.065(2) 0.140(3) -0.016(2) 0.036(3) -0.009(2)
C51 0.132(3) 0.085(3) 0.141(3) -0.039(2) 0.004(3) -0.022(2)
C52 0.098(2) 0.080(2) 0.095(2) -0.0199(17) -0.0055(17) -0.0063(18)

loop_
_atom_type_symbol
_atom_type_description
_atom_type_scat_dispersion_real
_atom_type_scat_dispersion_imag
_atom_type_scat_source
C C 0.0033 0.0016 'International Tables Vol C Tables 4.2.6.8 and 6.1.1.4'
H H 0.0000 0.0000 'International Tables Vol C Tables 4.2.6.8 and 6.1.1.4'
N N 0.0061 0.0033 'International Tables Vol C Tables 4.2.6.8 and 6.1.1.4'
O O 0.0106 0.0060 'International Tables Vol C Tables 4.2.6.8 and 6.1.1.4'

loop_
_geom_angle_atom_site_label_1
_geom_angle_atom_site_label_2
_geom_angle_atom_site_label_3
_geom_angle
N1 O1 C7 109.76(18)
C12 O3 C9 112.28(17)
C18 O4 C19 107.46(19)
C19 O5 C20 61.08(16)
O1 N1 C12 118.26(17)
C8 N1 O1 123.22(19)
C8 N1 C12 115.1(2)
C2 C1 H1 119.5
C6 C1 H1 119.5
C6 C1 C2 121.1(3)
C1 C2 H2 119.9
C3 C2 C1 120.2(4)
C3 C2 H2 119.9
C2 C3 H3 119.7
C2 C3 C4 120.6(4)
C4 C3 H3 119.7
C3 C4 H4 120.3
C3 C4 C5 119.5(3)
C5 C4 H4 120.3
C4 C5 H5 119.7
C6 C5 C4 120.6(3)
C6 C5 H5 119.7
C1 C6 C5 118.1(3)
C1 C6 C7 121.7(3)
C5 C6 C7 120.2(3)
O1 C7 C6 106.7(2)
O1 C7 H7A 110.4
O1 C7 H7B 110.4
C6 C7 H7A 110.4
C6 C7 H7B 110.4
H7A C7 H7B 108.6
O2 C8 N1 126.6(2)
O2 C8 C9 127.8(2)
N1 C8 C9 105.6(2)
O3 C9 C8 103.67(19)
O3 C9 C10 107.8(2)
O3 C9 C11 110.2(2)
C10 C9 C8 110.8(2)
C11 C9 C8 110.6(2)
C11 C9 C10 113.2(2)
C9 C10 H10A 109.5
C9 C10 H10B 109.5
C9 C10 H10C 109.5
H10A C10 H10B 109.5
H10A C10 H10C 109.5
H10B C10 H10C 109.5
C9 C11 H11A 109.5
C9 C11 H11B 109.5
C9 C11 H11C 109.5
H11A C11 H11B 109.5
H11A C11 H11C 109.5
H11B C11 H11C 109.5
O3 C12 N1 101.92(17)
O3 C12 C13 111.6(2)
O3 C12 C19 112.4(2)
N1 C12 C13 117.2(2)
N1 C12 C19 112.4(2)
C13 C12 C19 101.78(18)
C14 C13 C12 131.4(2)
C18 C13 C12 108.8(2)
C18 C13 C14 119.7(3)
C13 C14 H14 120.5
C13 C14 C15 118.9(3)
C15 C14 H14 120.5
C14 C15 H15 120.0
C16 C15 C14 119.9(3)
C16 C15 H15 120.0
C15 C16 H16 119.2
C17 C16 C15 121.6(3)
C17 C16 H16 119.2
C16 C17 H17 121.3
C16 C17 C18 117.4(3)
C18 C17 H17 121.3
C13 C18 O4 113.7(2)
C13 C18 C17 122.5(3)
C17 C18 O4 123.9(3)
O4 C19 C12 107.9(2)
O4 C19 C20 120.3(2)
O5 C19 O4 114.1(2)
O5 C19 C12 119.6(2)
O5 C19 C20 62.49(17)
C20 C19 C12 125.45(19)
O5 C20 H20 113.8
O5 C20 C21 118.6(2)
C19 C20 O5 56.43(16)
C19 C20 H20 113.8
C19 C20 C21 127.7(2)
C21 C20 H20 113.8
C22 C21 C20 125.3(3)
C26 C21 C20 116.8(2)
C26 C21 C22 117.9(3)
C21 C22 H22 119.7
C21 C22 C23 120.6(4)
C23 C22 H22 119.7
C22 C23 H23 120.0
C24 C23 C22 119.9(4)
C24 C23 H23 120.0
C23 C24 H24 119.8
C23 C24 C25 120.4(4)
C25 C24 H24 119.8
C24 C25 H25 120.3
C24 C25 C26 119.4(4)
C26 C25 H25 120.3
C21 C26 C25 121.8(3)
C21 C26 H26 119.1
C25 C26 H26 119.1
N2 O6 C33 111.20(17)
C38 O8 C35 112.04(17)
C44 O9 C45 107.3(2)
C45 O10 C46 61.31(14)
O6 N2 C38 118.45(18)
C34 N2 O6 124.03(19)
C34 N2 C38 115.45(19)
C28 C27 H27 119.3
C28 C27 C32 121.5(4)
C32 C27 H27 119.3
C27 C28 H28 120.1
C29 C28 C27 119.8(5)
C29 C28 H28 120.1
C28 C29 H29 119.6
C28 C29 C30 120.7(4)
C30 C29 H29 119.6
C29 C30 H30 120.3
C29 C30 C31 119.4(4)
C31 C30 H30 120.3
C30 C31 H31 120.3
C32 C31 C30 119.4(4)
C32 C31 H31 120.3
C27 C32 C33 119.9(3)
C31 C32 C27 119.2(3)
C31 C32 C33 120.9(3)
O6 C33 C32 105.4(2)
O6 C33 H33A 110.7
O6 C33 H33B 110.7
C32 C33 H33A 110.7
C32 C33 H33B 110.7
H33A C33 H33B 108.8
O7 C34 N2 126.8(2)
O7 C34 C35 127.4(2)
N2 C34 C35 105.7(2)
O8 C35 C34 104.04(18)
O8 C35 C36 108.4(2)
O8 C35 C37 109.7(2)
C34 C35 C36 111.0(2)
C34 C35 C37 110.0(2)
C36 C35 C37 113.3(2)
C35 C36 H36A 109.5
C35 C36 H36B 109.5
C35 C36 H36C 109.5
H36A C36 H36B 109.5
H36A C36 H36C 109.5
H36B C36 H36C 109.5
C35 C37 H37A 109.5
C35 C37 H37B 109.5
C35 C37 H37C 109.5
H37A C37 H37B 109.5
H37A C37 H37C 109.5
H37B C37 H37C 109.5
O8 C38 N2 102.24(18)
O8 C38 C39 112.92(19)
O8 C38 C45 113.30(18)
N2 C38 C39 115.38(19)
N2 C38 C45 112.6(2)
C39 C38 C45 100.90(18)
C40 C39 C38 130.9(2)
C44 C39 C38 109.1(2)
C44 C39 C40 120.0(2)
C39 C40 H40 120.9
C41 C40 C39 118.3(3)
C41 C40 H40 120.9
C40 C41 H41 119.7
C40 C41 C42 120.5(3)
C42 C41 H41 119.7
C41 C42 H42 119.2
C43 C42 C41 121.5(3)
C43 C42 H42 119.2
C42 C43 H43 121.5
C44 C43 C42 117.1(3)
C44 C43 H43 121.5
C39 C44 O9 113.4(2)
C39 C44 C43 122.6(3)
C43 C44 O9 124.1(3)
O9 C45 C38 108.6(2)
O9 C45 C46 118.3(2)
O10 C45 O9 113.8(2)
O10 C45 C38 121.01(19)
O10 C45 C46 62.06(16)
C46 C45 C38 126.0(2)
O10 C46 H46 115.2
O10 C46 C47 119.0(2)
C45 C46 O10 56.63(15)
C45 C46 H46 115.2
C45 C46 C47 122.8(2)
C47 C46 H46 115.2
C48 C47 C46 124.0(3)
C48 C47 C52 118.4(3)
C52 C47 C46 117.6(3)
C47 C48 H48 119.8
C47 C48 C49 120.3(3)
C49 C48 H48 119.8
C48 C49 H49 119.6
C50 C49 C48 120.9(3)
C50 C49 H49 119.6
C49 C50 H50 120.3
C51 C50 C49 119.3(4)
C51 C50 H50 120.3
C50 C51 H51 120.0
C50 C51 C52 120.0(4)
C52 C51 H51 120.0
C47 C52 C51 121.1(3)
C47 C52 H52 119.5
C51 C52 H52 119.5

loop_
_geom_bond_atom_site_label_1
_geom_bond_atom_site_label_2
_geom_bond_distance
O1 N1 1.390(2)
O1 C7 1.453(3)
O2 C8 1.211(3)
O3 C9 1.459(3)
O3 C12 1.414(3)
O4 C18 1.380(3)
O4 C19 1.418(3)
O5 C19 1.386(3)
O5 C20 1.476(3)
N1 C8 1.350(3)
N1 C12 1.450(3)
C1 H1 0.9300
C1 C2 1.374(5)
C1 C6 1.366(4)
C2 H2 0.9300
C2 C3 1.346(5)
C3 H3 0.9300
C3 C4 1.354(5)
C4 H4 0.9300
C4 C5 1.392(4)
C5 H5 0.9300
C5 C6 1.373(4)
C6 C7 1.487(4)
C7 H7A 0.9700
C7 H7B 0.9700
C8 C9 1.514(4)
C9 C10 1.513(4)
C9 C11 1.513(4)
C10 H10A 0.9600
C10 H10B 0.9600
C10 H10C 0.9600
C11 H11A 0.9600
C11 H11B 0.9600
C11 H11C 0.9600
C12 C13 1.482(3)
C12 C19 1.554(3)
C13 C14 1.380(4)
C13 C18 1.368(3)
C14 H14 0.9300
C14 C15 1.384(4)
C15 H15 0.9300
C15 C16 1.380(4)
C16 H16 0.9300
C16 C17 1.370(4)
C17 H17 0.9300
C17 C18 1.376(4)
C19 C20 1.456(4)
C20 H20 0.9800
C20 C21 1.476(4)
C21 C22 1.369(4)
C21 C26 1.367(4)
C22 H22 0.9300
C22 C23 1.393(5)
C23 H23 0.9300
C23 C24 1.354(6)
C24 H24 0.9300
C24 C25 1.355(5)
C25 H25 0.9300
C25 C26 1.379(4)
C26 H26 0.9300
O6 N2 1.385(2)
O6 C33 1.455(3)
O7 C34 1.218(3)
O8 C35 1.448(3)
O8 C38 1.416(3)
O9 C44 1.379(3)
O9 C45 1.412(3)
O10 C45 1.388(3)
O10 C46 1.469(3)
N2 C34 1.336(3)
N2 C38 1.446(3)
C27 H27 0.9300
C27 C28 1.355(5)
C27 C32 1.371(4)
C28 H28 0.9300
C28 C29 1.350(6)
C29 H29 0.9300
C29 C30 1.365(6)
C30 H30 0.9300
C30 C31 1.403(5)
C31 H31 0.9300
C31 C32 1.361(4)
C32 C33 1.491(3)
C33 H33A 0.9700
C33 H33B 0.9700
C34 C35 1.513(3)
C35 C36 1.516(4)
C35 C37 1.520(4)
C36 H36A 0.9600
C36 H36B 0.9600
C36 H36C 0.9600
C37 H37A 0.9600
C37 H37B 0.9600
C37 H37C 0.9600
C38 C39 1.491(3)
C38 C45 1.551(3)
C39 C40 1.386(3)
C39 C44 1.370(3)
C40 H40 0.9300
C40 C41 1.370(4)
C41 H41 0.9300
C41 C42 1.388(4)
C42 H42 0.9300
C42 C43 1.371(5)
C43 H43 0.9300
C43 C44 1.370(4)
C45 C46 1.458(3)
C46 H46 0.9800
C46 C47 1.472(3)
C47 C48 1.369(4)
C47 C52 1.374(4)
C48 H48 0.9300
C48 C49 1.381(4)
C49 H49 0.9300
C49 C50 1.362(5)
C50 H50 0.9300
C50 C51 1.359(5)
C51 H51 0.9300
C51 C52 1.381(5)
C52 H52 0.9300
